data_9009451
loop_
_publ_author_name
'Allmann, R.'
'Donnay, G.'

_publ_section_title
;
 The crystal structure of julgoldite
;
_journal_name_full 'Mineralogical Magazine'
_journal_page_first 271
_journal_page_last 281
_journal_paper_doi 10.1180/minmag.1973.039.303.03
_journal_volume 39
_journal_year 1973
_chemical_compound_source 'Langban, Sweden'
_chemical_formula_sum 'Ca2 Fe3 H2 O14 Si3'
_chemical_name_mineral Julgoldite-(Fe3+)
_space_group_IT_number 12
_symmetry_space_group_name_Hall '-A 2y'
_symmetry_space_group_name_H-M 'A 1 2/m 1'
_cell_angle_alpha 90
_cell_angle_beta 97.60
_cell_angle_gamma 90
_cell_formula_units_Z 4
_cell_length_a 8.922
_cell_length_b 6.081
_cell_length_c 19.432
_cell_volume 1045.016
_exptl_crystal_density_diffrn 3.546
_cod_original_formula_sum 'Ca2 Fe3 Si3 O14 H2'
_cod_database_code 9009451

loop_
_symmetry_equiv_pos_as_xyz
x,y,z
x,1/2+y,1/2+z
x,-y,z
x,1/2-y,1/2+z
-x,-y,-z
-x,1/2-y,1/2-z
-x,y,-z
-x,1/2+y,1/2-z

loop_
_atom_site_aniso_label
_atom_site_aniso_U_11
_atom_site_aniso_U_22
_atom_site_aniso_U_33
_atom_site_aniso_U_12
_atom_site_aniso_U_13
_atom_site_aniso_U_23
Ca1 0.00808 0.00809 0.00376 0.00000 0.00095 0.00000
Ca2 0.01656 0.00836 0.00545 0.00000 0.00000 0.00000
Fe1 0.01355 0.00937 0.00658 0.00035 0.00147 0.00059
Fe2 0.01010 0.00796 0.00432 0.00049 0.00121 0.00047
Si1 0.00582 0.00620 0.00188 0.00000 -0.00069 0.00000
Si2 0.00836 0.00493 0.00226 0.00000 -0.00069 0.00000
Si3 0.00618 0.00620 0.00169 0.00000 0.00086 0.00000
O1 0.01442 0.00836 0.00583 -0.00240 0.00095 -0.00202
O2 0.01252 0.00734 0.00507 0.00074 -0.00060 -0.00136
O3 0.01494 0.01062 0.00639 0.00202 0.00311 0.00172
O4 0.00808 0.00671 0.00376 0.00000 0.00095 0.00000
O5 0.01569 0.01317 0.00808 0.00000 0.00035 0.00000
O-H5 0.01569 0.01317 0.00808 0.00000 0.00035 0.00000
O6 0.01189 0.00480 0.00338 0.00000 0.00060 0.00000
O7 0.01593 0.01025 0.01316 0.00000 0.00302 0.00000
O-H7 0.01593 0.01025 0.01316 0.00000 0.00302 0.00000
O8 0.01212 0.01354 0.00357 0.00000 -0.00069 0.00000
O9 0.01010 0.00924 0.00357 0.00000 0.00173 0.00000
O10 0.01668 0.01519 0.00883 0.00000 0.00250 0.00000
O-H10 0.01668 0.01519 0.00883 0.00000 0.00250 0.00000
O11 0.01569 0.01102 0.00695 0.00000 0.00285 0.00000
O-H11 0.01569 0.01102 0.00695 0.00000 0.00285 0.00000

loop_
_atom_site_label
_atom_site_fract_x
_atom_site_fract_y
_atom_site_fract_z
_atom_site_occupancy
_atom_site_type_symbol
_atom_site_attached_hydrogens
Ca1 0.25540 0.50000 0.33970 1.00000 Ca 0
Ca2 0.19630 0.50000 0.15630 1.00000 Ca 0
Fe1 0.50000 0.25000 0.25000 1.00000 Fe 0
Fe2 0.25430 0.24650 0.49550 1.00000 Fe 0
Si1 0.05060 0.00000 0.09360 1.00000 Si 0
Si2 0.16230 0.00000 0.24780 1.00000 Si 0
Si3 0.46500 0.00000 0.40130 1.00000 Si 0
O1 0.13530 0.22140 0.07550 1.00000 O 0
O2 0.25820 0.22920 0.24730 1.00000 O 0
O3 0.36740 0.21920 0.41350 1.00000 O 0
O4 0.12830 0.50000 0.44280 1.00000 O 0
O5 0.12340 0.00000 0.45560 0.50000 O 0
O-H5 0.12340 0.00000 0.45560 0.50000 O 1
O6 0.37170 0.50000 0.04530 1.00000 O 0
O7 0.37570 0.00000 0.03220 0.50000 O 0
O-H7 0.37570 0.00000 0.03220 0.50000 O 1
O8 0.03150 0.00000 0.17800 1.00000 O 0
O9 0.47280 0.50000 0.17460 1.00000 O 0
O10 0.06150 0.00000 0.31280 0.50000 O 0
O-H10 0.06150 0.00000 0.31280 0.50000 O 1
O11 0.49740 0.00000 0.18350 0.50000 O 0
O-H11 0.49740 0.00000 0.18350 0.50000 O 1

loop_
_cod_changelog_entry_id
_cod_changelog_entry_author
_cod_changelog_entry_date
_cod_changelog_entry_text
1
;cod-tools version 3.8.0
Id: cif_guess_AMCSD_atom_types 9574 2023-05-10 09:00:05Z saulius
;
2023-05-10T18:51:44+03:00
;Derived atom types and hydrogen counts
from atom names that follow the AMCSD naming convention
(Wat == water, O-H == hydroxyl).
;
2 'Vaitkus, Antanas' 2023-12-31T03:05:00+02:00
;
 Changed atom site labels and corrected the y coordinate of atom site 'O7' after
 consulting the updated version of AMCSD entry 0014461.
;

loop_
_cod_related_entry_id
_cod_related_entry_database
_cod_related_entry_code
1 AMCSD 0014461
